data_7151564
loop_
_publ_author_name
'Lee, Ai-Lan'
'Ley, Steven V.'

_publ_section_title
;
 The synthesis of the anti-malarial natural product polysphorin and
 analogues using polymer-supported reagents and scavengers
;
_journal_issue 22
_journal_name_full 'Organic &amp;  Biomolecular Chemistry'
_journal_page_first 3957
_journal_paper_doi 10.1039/b308761a
_journal_volume 1
_journal_year 2003
_chemical_formula_moiety 'C28 H34 N2 O9 S'
_chemical_formula_sum 'C28 H34 N2 O9 S'
_chemical_formula_weight 574.63
_chemical_name_systematic
;
?
;
_space_group_IT_number 5
_symmetry_cell_setting monoclinic
_symmetry_space_group_name_Hall 'C 2y'
_symmetry_space_group_name_H-M 'C 1 2 1'
_atom_sites_solution_hydrogens geom
_atom_sites_solution_primary direct
_atom_sites_solution_secondary difmap
_audit_creation_method SHELXL-97
_cell_angle_alpha 90.00
_cell_angle_beta 114.475(2)
_cell_angle_gamma 90.00
_cell_formula_units_Z 4
_cell_length_a 22.4427(4)
_cell_length_b 11.0768(3)
_cell_length_c 12.8817(2)
_cell_measurement_reflns_used 8888
_cell_measurement_temperature 180(2)
_cell_measurement_theta_max 27.48
_cell_measurement_theta_min 1.00
_cell_volume 2914.55(11)
_computing_cell_refinement 'HKL Scalepack (Otwinowski & Minor 1997)'
_computing_data_collection 'Collect (Nonius B.V. 1998)'
_computing_data_reduction
;
HKL Denzo and Scalepack (Otwinowski & Minor 1997)
;
_computing_publication_material 'SHELXL-97 (Sheldrick 1997)'
_computing_structure_refinement 'SHELXL-97 (Sheldrick 1997)'
_computing_structure_solution 'SIR-92 (Altomare et al. 1994)'
_diffrn_ambient_temperature 180(2)
_diffrn_measured_fraction_theta_full 0.995
_diffrn_measured_fraction_theta_max 0.995
_diffrn_measurement_device_type 'Nonius Kappa CCD'
_diffrn_measurement_method 'Thin slice \w and \f scans'
_diffrn_radiation_source 'fine-focus sealed tube'
_diffrn_radiation_type MoK\a
_diffrn_radiation_wavelength 0.71073
_diffrn_reflns_av_R_equivalents 0.0345
_diffrn_reflns_av_sigmaI/netI 0.0461
_diffrn_reflns_limit_h_max 27
_diffrn_reflns_limit_h_min -29
_diffrn_reflns_limit_k_max 14
_diffrn_reflns_limit_k_min -14
_diffrn_reflns_limit_l_max 16
_diffrn_reflns_limit_l_min -15
_diffrn_reflns_number 14205
_diffrn_reflns_theta_full 27.47
_diffrn_reflns_theta_max 27.47
_diffrn_reflns_theta_min 3.63
_exptl_absorpt_coefficient_mu 0.166
_exptl_absorpt_correction_T_max 0.981
_exptl_absorpt_correction_T_min 0.943
_exptl_absorpt_correction_type multi-scan
_exptl_absorpt_process_details
;
multi-scan from symmetry-related measurements
Sortav (Blessing 1995)
;
_exptl_crystal_colour colourless
_exptl_crystal_density_diffrn 1.310
_exptl_crystal_density_method 'not measured'
_exptl_crystal_F_000 1216
_exptl_crystal_size_max 0.23
_exptl_crystal_size_mid 0.16
_exptl_crystal_size_min 0.12
_refine_diff_density_max 0.197
_refine_diff_density_min -0.282
_refine_diff_density_rms 0.050
_refine_ls_abs_structure_details 'Flack H D (1983), Acta Cryst. A39, 876-881'
_refine_ls_abs_structure_Flack 0.05(7)
_refine_ls_extinction_method none
_refine_ls_goodness_of_fit_ref 1.085
_refine_ls_hydrogen_treatment mixed
_refine_ls_matrix_type full
_refine_ls_number_parameters 368
_refine_ls_number_reflns 6477
_refine_ls_number_restraints 1
_refine_ls_restrained_S_all 1.085
_refine_ls_R_factor_all 0.0572
_refine_ls_R_factor_gt 0.0449
_refine_ls_shift/su_max 0.012
_refine_ls_shift/su_mean 0.001
_refine_ls_structure_factor_coef Fsqd
_refine_ls_weighting_details 'calc w=1/[\s^2^(Fo^2^)+(0.0334P)^2^+2.0717P] where P=(Fo^2^+2Fc^2^)/3'
_refine_ls_weighting_scheme calc
_refine_ls_wR_factor_gt 0.0951
_refine_ls_wR_factor_ref 0.1023
_reflns_number_gt 5625
_reflns_number_total 6477
_reflns_threshold_expression >2sigma(I)
_cod_data_source_file b308761a.txt
_cod_data_source_block sl0343
_cod_depositor_comments
;
The following automatic conversions were performed:
'_symmetry_cell_setting' value 'Monoclinic' changed to 'monoclinic'
according to '/home/saulius/struct/CIF-dictionaries/cif_core.dic'
dictionary named 'cif_core.dic' version 2.4.1 from 2010-06-29.

Automatic conversion script
Id: cif_fix_enum 1527 2010-12-29 10:47:43Z saulius 
;
_cod_original_cell_volume 2914.55(10)
_cod_original_sg_symbol_H-M C2
_cod_database_code 7151564

loop_
_symmetry_equiv_pos_as_xyz
'x, y, z'
'-x, y, -z'
'x+1/2, y+1/2, z'
'-x+1/2, y+1/2, -z'

loop_
_atom_site_label
_atom_site_type_symbol
_atom_site_fract_x
_atom_site_fract_y
_atom_site_fract_z
_atom_site_U_iso_or_equiv
_atom_site_adp_type
_atom_site_occupancy
_atom_site_symmetry_multiplicity
_atom_site_calc_flag
_atom_site_refinement_flags
_atom_site_disorder_assembly
_atom_site_disorder_group
S1 S 1.09031(3) 0.98630(5) 0.85308(5) 0.03393(13) Uani 1 1 d . . .
O1 O 0.72732(12) -0.0137(2) 0.42291(15) 0.0642(6) Uani 1 1 d . . .
O2 O 0.67171(9) -0.17362(17) 0.50826(16) 0.0493(5) Uani 1 1 d . . .
O3 O 0.70088(9) -0.18048(16) 0.73431(16) 0.0440(4) Uani 1 1 d . . .
O4 O 0.92145(8) 0.14458(15) 0.78821(16) 0.0384(4) Uani 1 1 d . . .
H4 H 0.9378 0.2142 0.8001 0.058 Uiso 1 1 calc R . .
O5 O 0.88738(7) 0.33113(13) 0.90419(12) 0.0269(3) Uani 1 1 d . . .
O6 O 0.97740(8) 0.37906(14) 0.82765(14) 0.0326(4) Uani 1 1 d . . .
O7 O 0.82386(8) 0.51025(14) 0.96097(15) 0.0357(4) Uani 1 1 d . . .
O9 O 1.09370(10) 1.11448(16) 0.84633(19) 0.0522(5) Uani 1 1 d . . .
O10 O 1.13946(9) 0.92249(17) 0.94582(15) 0.0416(4) Uani 1 1 d . . .
N1 N 1.00496(10) 0.83927(16) 0.85921(17) 0.0314(4) Uani 1 1 d . . .
N2 N 1.02037(11) 0.96087(16) 0.8587(2) 0.0390(5) Uani 1 1 d . . .
H2N H 0.9944 1.0192 0.8612 0.047 Uiso 1 1 calc R . .
C1 C 0.81422(11) 0.0581(2) 0.72879(19) 0.0289(5) Uani 1 1 d . . .
C2 C 0.78295(11) -0.0237(2) 0.77166(19) 0.0312(5) Uani 1 1 d . . .
H2 H 0.7951 -0.0284 0.8515 0.037 Uiso 1 1 calc R . .
C3 C 0.73398(11) -0.0985(2) 0.6980(2) 0.0327(5) Uani 1 1 d . . .
C4 C 0.71757(12) -0.0945(2) 0.5822(2) 0.0368(6) Uani 1 1 d . . .
C5 C 0.74857(13) -0.0118(3) 0.53847(19) 0.0414(6) Uani 1 1 d . . .
C6 C 0.79680(13) 0.0645(2) 0.6121(2) 0.0359(5) Uani 1 1 d . . .
H6 H 0.8178 0.1209 0.5827 0.043 Uiso 1 1 calc R . .
C7 C 0.86400(11) 0.1431(2) 0.81129(19) 0.0285(5) Uani 1 1 d . . .
H7 H 0.8766 0.1117 0.8904 0.034 Uiso 1 1 calc R . .
C8 C 0.83746(11) 0.2711(2) 0.80532(19) 0.0285(5) Uani 1 1 d . . .
H8 H 0.8344 0.3112 0.7338 0.034 Uiso 1 1 calc R . .
C9 C 0.77221(13) 0.2771(3) 0.8117(3) 0.0553(8) Uani 1 1 d . . .
H9A H 0.7590 0.3617 0.8097 0.083 Uiso 1 1 calc R . .
H9B H 0.7756 0.2397 0.8829 0.083 Uiso 1 1 calc R . .
H9C H 0.7395 0.2339 0.7467 0.083 Uiso 1 1 calc R . .
C10 C 0.69280(14) -0.1475(2) 0.8348(3) 0.0470(7) Uani 1 1 d . . .
H10A H 0.6639 -0.2058 0.8482 0.070 Uiso 1 1 calc R . .
H10B H 0.6734 -0.0667 0.8250 0.070 Uiso 1 1 calc R . .
H10C H 0.7355 -0.1473 0.9002 0.070 Uiso 1 1 calc R . .
C11 C 0.60673(17) -0.1318(4) 0.4670(3) 0.0797(12) Uani 1 1 d . . .
H11A H 0.5772 -0.1925 0.4162 0.120 Uiso 1 1 calc R . .
H11B H 0.6027 -0.0563 0.4249 0.120 Uiso 1 1 calc R . .
H11C H 0.5950 -0.1174 0.5313 0.120 Uiso 1 1 calc R . .
C1' C 0.93291(11) 0.68892(19) 0.87188(18) 0.0261(4) Uani 1 1 d . . .
C2' C 0.96564(11) 0.5960(2) 0.84327(19) 0.0277(5) Uani 1 1 d . . .
H2' H 0.9987 0.6139 0.8176 0.033 Uiso 1 1 calc R . .
C3' C 0.94902(10) 0.4776(2) 0.85301(17) 0.0256(4) Uani 1 1 d . . .
C4' C 0.90001(11) 0.45031(18) 0.89000(18) 0.0250(4) Uani 1 1 d . . .
C5' C 0.86852(10) 0.5437(2) 0.91979(18) 0.0275(5) Uani 1 1 d . . .
C6' C 0.88464(11) 0.6637(2) 0.9100(2) 0.0287(5) Uani 1 1 d . . .
H6' H 0.8628 0.7276 0.9291 0.034 Uiso 1 1 calc R . .
C7' C 0.95166(11) 0.8154(2) 0.86809(19) 0.0298(5) Uani 1 1 d . . .
H7' H 0.9243 0.8789 0.8722 0.036 Uiso 1 1 calc R . .
C10' C 1.03214(12) 0.3990(2) 0.8007(2) 0.0353(5) Uani 1 1 d . . .
H10D H 1.0489 0.3213 0.7880 0.053 Uiso 1 1 calc R . .
H10E H 1.0666 0.4412 0.8642 0.053 Uiso 1 1 calc R . .
H10F H 1.0186 0.4483 0.7316 0.053 Uiso 1 1 calc R . .
C11' C 0.78029(13) 0.6010(2) 0.9659(2) 0.0419(6) Uani 1 1 d . . .
H11D H 0.7470 0.5641 0.9865 0.063 Uiso 1 1 calc R . .
H11E H 0.7590 0.6400 0.8912 0.063 Uiso 1 1 calc R . .
H11F H 0.8049 0.6614 1.0233 0.063 Uiso 1 1 calc R . .
C12 C 0.7481(2) 0.0833(3) 0.3728(3) 0.0698(11) Uani 1 1 d . . .
H12A H 0.7298 0.0725 0.2899 0.105 Uiso 1 1 calc R . .
H12B H 0.7960 0.0839 0.4033 0.105 Uiso 1 1 calc R . .
H12C H 0.7327 0.1600 0.3907 0.105 Uiso 1 1 calc R . .
C13 C 1.08914(12) 0.9215(3) 0.7273(2) 0.0399(6) Uani 1 1 d . . .
C14 C 1.09599(14) 0.7976(3) 0.7220(3) 0.0485(7) Uani 1 1 d . . .
H14 H 1.0990 0.7477 0.7841 0.058 Uiso 1 1 calc R . .
C15 C 1.09834(16) 0.7472(4) 0.6253(3) 0.0630(9) Uani 1 1 d . . .
H15 H 1.1021 0.6621 0.6210 0.076 Uiso 1 1 calc R . .
C16 C 1.09543(17) 0.8172(5) 0.5357(3) 0.0743(11) Uani 1 1 d . . .
C17 C 1.0880(2) 0.9402(5) 0.5416(3) 0.0843(14) Uani 1 1 d . . .
H17 H 1.0849 0.9896 0.4793 0.101 Uiso 1 1 calc R . .
C18 C 1.08489(17) 0.9938(4) 0.6379(3) 0.0646(9) Uani 1 1 d . . .
H18 H 1.0799 1.0786 0.6412 0.078 Uiso 1 1 calc R . .
C19 C 1.1012(3) 0.7628(6) 0.4323(4) 0.116(2) Uani 1 1 d . . .
H19A H 1.1209 0.8218 0.3994 0.173 Uiso 1 1 calc R . .
H19B H 1.0575 0.7407 0.3755 0.173 Uiso 1 1 calc R . .
H19C H 1.1288 0.6905 0.4553 0.173 Uiso 1 1 calc R . .

loop_
_atom_site_aniso_label
_atom_site_aniso_U_11
_atom_site_aniso_U_22
_atom_site_aniso_U_33
_atom_site_aniso_U_23
_atom_site_aniso_U_13
_atom_site_aniso_U_12
S1 0.0358(3) 0.0255(3) 0.0446(3) -0.0015(3) 0.0207(2) -0.0066(3)
O1 0.0939(17) 0.0562(12) 0.0284(9) -0.0062(10) 0.0111(9) -0.0292(13)
O2 0.0474(11) 0.0363(10) 0.0478(10) -0.0115(8) 0.0034(9) -0.0117(9)
O3 0.0478(11) 0.0331(9) 0.0506(10) -0.0054(8) 0.0199(9) -0.0183(8)
O4 0.0311(9) 0.0246(8) 0.0615(11) -0.0048(8) 0.0213(8) -0.0026(7)
O5 0.0288(8) 0.0200(7) 0.0292(8) -0.0006(6) 0.0093(6) -0.0055(6)
O6 0.0311(9) 0.0219(8) 0.0499(10) -0.0054(7) 0.0218(8) -0.0014(6)
O7 0.0365(9) 0.0272(9) 0.0546(10) 0.0018(7) 0.0301(8) -0.0011(7)
O9 0.0595(13) 0.0262(9) 0.0833(15) -0.0014(9) 0.0420(12) -0.0121(8)
O10 0.0369(10) 0.0452(11) 0.0384(9) -0.0009(8) 0.0112(8) -0.0088(8)
N1 0.0362(11) 0.0169(9) 0.0448(11) 0.0020(8) 0.0203(9) -0.0020(8)
N2 0.0438(12) 0.0176(10) 0.0673(14) 0.0025(9) 0.0346(11) -0.0006(8)
C1 0.0300(11) 0.0210(10) 0.0340(12) -0.0015(9) 0.0117(9) -0.0004(9)
C2 0.0344(12) 0.0242(11) 0.0321(11) -0.0007(10) 0.0108(9) -0.0026(10)
C3 0.0313(12) 0.0220(10) 0.0421(13) -0.0007(10) 0.0125(10) -0.0052(10)
C4 0.0377(13) 0.0244(11) 0.0377(13) -0.0064(10) 0.0050(10) -0.0045(10)
C5 0.0523(15) 0.0345(12) 0.0309(12) -0.0037(12) 0.0108(10) -0.0081(13)
C6 0.0439(14) 0.0292(12) 0.0339(12) -0.0006(10) 0.0152(10) -0.0066(10)
C7 0.0295(11) 0.0220(10) 0.0325(12) 0.0001(9) 0.0112(9) -0.0029(9)
C8 0.0244(11) 0.0243(11) 0.0331(11) -0.0037(9) 0.0083(9) -0.0031(9)
C9 0.0311(14) 0.0465(16) 0.088(2) -0.0252(15) 0.0242(14) -0.0080(12)
C10 0.0450(16) 0.0333(14) 0.0750(19) 0.0022(13) 0.0371(14) -0.0029(11)
C11 0.047(2) 0.074(3) 0.082(2) -0.020(2) -0.0095(18) -0.0082(17)
C1' 0.0271(11) 0.0208(10) 0.0303(11) 0.0001(9) 0.0117(9) -0.0021(8)
C2' 0.0276(11) 0.0251(11) 0.0309(12) 0.0007(9) 0.0125(9) -0.0030(9)
C3' 0.0241(10) 0.0223(10) 0.0292(10) -0.0025(9) 0.0097(8) 0.0007(9)
C4' 0.0257(11) 0.0195(10) 0.0272(11) 0.0019(8) 0.0083(9) -0.0026(8)
C5' 0.0262(11) 0.0271(11) 0.0305(11) 0.0005(9) 0.0130(9) -0.0033(9)
C6' 0.0290(12) 0.0219(11) 0.0362(13) -0.0014(9) 0.0144(10) 0.0000(9)
C7' 0.0326(12) 0.0220(11) 0.0374(12) 0.0017(9) 0.0170(10) 0.0000(9)
C10' 0.0317(12) 0.0313(12) 0.0502(14) -0.0092(11) 0.0241(11) -0.0033(10)
C11' 0.0389(14) 0.0365(13) 0.0618(17) -0.0005(12) 0.0324(13) 0.0026(11)
C12 0.097(3) 0.066(2) 0.0326(15) 0.0052(14) 0.0133(16) -0.027(2)
C13 0.0307(13) 0.0512(16) 0.0395(13) -0.0011(11) 0.0162(11) 0.0004(11)
C14 0.0413(15) 0.0499(17) 0.0522(16) -0.0108(13) 0.0173(13) 0.0001(12)
C15 0.0458(18) 0.080(2) 0.061(2) -0.0257(18) 0.0198(15) 0.0014(16)
C16 0.0458(19) 0.122(4) 0.0483(19) -0.020(2) 0.0132(15) 0.009(2)
C17 0.079(3) 0.135(4) 0.0418(18) 0.021(2) 0.0279(18) 0.015(2)
C18 0.074(2) 0.075(2) 0.0530(17) 0.0189(19) 0.0342(16) 0.014(2)
C19 0.095(3) 0.194(6) 0.059(2) -0.044(3) 0.033(2) 0.002(4)

loop_
_atom_type_symbol
_atom_type_description
_atom_type_scat_dispersion_real
_atom_type_scat_dispersion_imag
_atom_type_scat_source
C C 0.0033 0.0016 'International Tables Vol C Tables 4.2.6.8 and 6.1.1.4'
H H 0.0000 0.0000 'International Tables Vol C Tables 4.2.6.8 and 6.1.1.4'
O O 0.0106 0.0060 'International Tables Vol C Tables 4.2.6.8 and 6.1.1.4'
N N 0.0061 0.0033 'International Tables Vol C Tables 4.2.6.8 and 6.1.1.4'
S S 0.1246 0.1234 'International Tables Vol C Tables 4.2.6.8 and 6.1.1.4'

loop_
_geom_angle_atom_site_label_1
_geom_angle_atom_site_label_2
_geom_angle_atom_site_label_3
_geom_angle
_geom_angle_site_symmetry_1
_geom_angle_site_symmetry_3
_geom_angle_publ_flag
O9 S1 O10 119.99(12) . . ?
O9 S1 N2 104.60(11) . . ?
O10 S1 N2 107.55(11) . . ?
O9 S1 C13 109.27(13) . . ?
O10 S1 C13 106.20(12) . . ?
N2 S1 C13 108.88(12) . . ?
C5 O1 C12 116.8(2) . . ?
C4 O2 C11 114.2(2) . . ?
C3 O3 C10 115.45(19) . . ?
C7 O4 H4 109.5 . . ?
C4' O5 C8 116.47(16) . . ?
C3' O6 C10' 117.85(17) . . ?
C5' O7 C11' 117.04(18) . . ?
C7' N1 N2 116.46(19) . . ?
N1 N2 S1 114.48(15) . . ?
N1 N2 H2N 122.8 . . ?
S1 N2 H2N 122.8 . . ?
C6 C1 C2 120.0(2) . . ?
C6 C1 C7 121.6(2) . . ?
C2 C1 C7 118.29(19) . . ?
C3 C2 C1 120.2(2) . . ?
C3 C2 H2 119.9 . . ?
C1 C2 H2 119.9 . . ?
O3 C3 C4 116.7(2) . . ?
O3 C3 C2 123.3(2) . . ?
C4 C3 C2 120.0(2) . . ?
C3 C4 O2 120.8(2) . . ?
C3 C4 C5 120.0(2) . . ?
O2 C4 C5 119.2(2) . . ?
O1 C5 C6 125.1(2) . . ?
O1 C5 C4 115.0(2) . . ?
C6 C5 C4 119.9(2) . . ?
C1 C6 C5 119.8(2) . . ?
C1 C6 H6 120.1 . . ?
C5 C6 H6 120.1 . . ?
O4 C7 C1 109.08(18) . . ?
O4 C7 C8 110.08(18) . . ?
C1 C7 C8 112.57(18) . . ?
O4 C7 H7 108.3 . . ?
C1 C7 H7 108.3 . . ?
C8 C7 H7 108.3 . . ?
O5 C8 C9 110.16(19) . . ?
O5 C8 C7 103.67(17) . . ?
C9 C8 C7 114.0(2) . . ?
O5 C8 H8 109.6 . . ?
C9 C8 H8 109.6 . . ?
C7 C8 H8 109.6 . . ?
C8 C9 H9A 109.5 . . ?
C8 C9 H9B 109.5 . . ?
H9A C9 H9B 109.5 . . ?
C8 C9 H9C 109.5 . . ?
H9A C9 H9C 109.5 . . ?
H9B C9 H9C 109.5 . . ?
O3 C10 H10A 109.5 . . ?
O3 C10 H10B 109.5 . . ?
H10A C10 H10B 109.5 . . ?
O3 C10 H10C 109.5 . . ?
H10A C10 H10C 109.5 . . ?
H10B C10 H10C 109.5 . . ?
O2 C11 H11A 109.5 . . ?
O2 C11 H11B 109.5 . . ?
H11A C11 H11B 109.5 . . ?
O2 C11 H11C 109.5 . . ?
H11A C11 H11C 109.5 . . ?
H11B C11 H11C 109.5 . . ?
C6' C1' C2' 121.1(2) . . ?
C6' C1' C7' 118.6(2) . . ?
C2' C1' C7' 120.2(2) . . ?
C3' C2' C1' 118.9(2) . . ?
C3' C2' H2' 120.6 . . ?
C1' C2' H2' 120.6 . . ?
O6 C3' C2' 124.34(19) . . ?
O6 C3' C4' 114.65(19) . . ?
C2' C3' C4' 121.0(2) . . ?
O5 C4' C5' 121.26(19) . . ?
O5 C4' C3' 119.05(19) . . ?
C5' C4' C3' 119.51(19) . . ?
O7 C5' C4' 116.32(19) . . ?
O7 C5' C6' 123.6(2) . . ?
C4' C5' C6' 120.10(19) . . ?
C1' C6' C5' 119.5(2) . . ?
C1' C6' H6' 120.3 . . ?
C5' C6' H6' 120.3 . . ?
N1 C7' C1' 119.5(2) . . ?
N1 C7' H7' 120.2 . . ?
C1' C7' H7' 120.2 . . ?
O6 C10' H10D 109.5 . . ?
O6 C10' H10E 109.5 . . ?
H10D C10' H10E 109.5 . . ?
O6 C10' H10F 109.5 . . ?
H10D C10' H10F 109.5 . . ?
H10E C10' H10F 109.5 . . ?
O7 C11' H11D 109.5 . . ?
O7 C11' H11E 109.5 . . ?
H11D C11' H11E 109.5 . . ?
O7 C11' H11F 109.5 . . ?
H11D C11' H11F 109.5 . . ?
H11E C11' H11F 109.5 . . ?
O1 C12 H12A 109.5 . . ?
O1 C12 H12B 109.5 . . ?
H12A C12 H12B 109.5 . . ?
O1 C12 H12C 109.5 . . ?
H12A C12 H12C 109.5 . . ?
H12B C12 H12C 109.5 . . ?
C18 C13 C14 120.5(3) . . ?
C18 C13 S1 120.2(3) . . ?
C14 C13 S1 119.2(2) . . ?
C15 C14 C13 119.2(3) . . ?
C15 C14 H14 120.4 . . ?
C13 C14 H14 120.4 . . ?
C16 C15 C14 121.5(4) . . ?
C16 C15 H15 119.2 . . ?
C14 C15 H15 119.2 . . ?
C15 C16 C17 118.6(3) . . ?
C15 C16 C19 121.5(5) . . ?
C17 C16 C19 119.9(5) . . ?
C16 C17 C18 121.2(4) . . ?
C16 C17 H17 119.4 . . ?
C18 C17 H17 119.4 . . ?
C13 C18 C17 118.9(4) . . ?
C13 C18 H18 120.5 . . ?
C17 C18 H18 120.5 . . ?
C16 C19 H19A 109.5 . . ?
C16 C19 H19B 109.5 . . ?
H19A C19 H19B 109.5 . . ?
C16 C19 H19C 109.5 . . ?
H19A C19 H19C 109.5 . . ?
H19B C19 H19C 109.5 . . ?

loop_
_geom_bond_atom_site_label_1
_geom_bond_atom_site_label_2
_geom_bond_distance
_geom_bond_site_symmetry_2
_geom_bond_publ_flag
S1 O9 1.4264(18) . ?
S1 O10 1.4324(19) . ?
S1 N2 1.626(2) . ?
S1 C13 1.763(3) . ?
O1 C5 1.362(3) . ?
O1 C12 1.427(4) . ?
O2 C4 1.386(3) . ?
O2 C11 1.408(4) . ?
O3 C3 1.372(3) . ?
O3 C10 1.427(3) . ?
O4 C7 1.438(3) . ?
O4 H4 0.8400 . ?
O5 C4' 1.378(2) . ?
O5 C8 1.462(3) . ?
O6 C3' 1.370(3) . ?
O6 C10' 1.425(3) . ?
O7 C5' 1.365(3) . ?
O7 C11' 1.422(3) . ?
N1 C7' 1.276(3) . ?
N1 N2 1.391(2) . ?
N2 H2N 0.8800 . ?
C1 C6 1.389(3) . ?
C1 C2 1.393(3) . ?
C1 C7 1.510(3) . ?
C2 C3 1.389(3) . ?
C2 H2 0.9500 . ?
C3 C4 1.381(3) . ?
C4 C5 1.402(4) . ?
C5 C6 1.392(3) . ?
C6 H6 0.9500 . ?
C7 C8 1.527(3) . ?
C7 H7 1.0000 . ?
C8 C9 1.502(3) . ?
C8 H8 1.0000 . ?
C9 H9A 0.9800 . ?
C9 H9B 0.9800 . ?
C9 H9C 0.9800 . ?
C10 H10A 0.9800 . ?
C10 H10B 0.9800 . ?
C10 H10C 0.9800 . ?
C11 H11A 0.9800 . ?
C11 H11B 0.9800 . ?
C11 H11C 0.9800 . ?
C1' C6' 1.390(3) . ?
C1' C2' 1.400(3) . ?
C1' C7' 1.469(3) . ?
C2' C3' 1.383(3) . ?
C2' H2' 0.9500 . ?
C3' C4' 1.401(3) . ?
C4' C5' 1.393(3) . ?
C5' C6' 1.398(3) . ?
C6' H6' 0.9500 . ?
C7' H7' 0.9500 . ?
C10' H10D 0.9800 . ?
C10' H10E 0.9800 . ?
C10' H10F 0.9800 . ?
C11' H11D 0.9800 . ?
C11' H11E 0.9800 . ?
C11' H11F 0.9800 . ?
C12 H12A 0.9800 . ?
C12 H12B 0.9800 . ?
C12 H12C 0.9800 . ?
C13 C18 1.372(4) . ?
C13 C14 1.387(4) . ?
C14 C15 1.387(4) . ?
C14 H14 0.9500 . ?
C15 C16 1.369(6) . ?
C15 H15 0.9500 . ?
C16 C17 1.378(6) . ?
C16 C19 1.516(5) . ?
C17 C18 1.403(5) . ?
C17 H17 0.9500 . ?
C18 H18 0.9500 . ?
C19 H19A 0.9800 . ?
C19 H19B 0.9800 . ?
C19 H19C 0.9800 . ?

loop_
_geom_torsion_atom_site_label_1
_geom_torsion_atom_site_label_2
_geom_torsion_atom_site_label_3
_geom_torsion_atom_site_label_4
_geom_torsion
_geom_torsion_site_symmetry_1
_geom_torsion_site_symmetry_2
_geom_torsion_site_symmetry_3
_geom_torsion_site_symmetry_4
_geom_torsion_publ_flag
C7' N1 N2 S1 177.34(18) . . . . ?
O9 S1 N2 N1 176.53(18) . . . . ?
O10 S1 N2 N1 -54.8(2) . . . . ?
C13 S1 N2 N1 59.8(2) . . . . ?
C6 C1 C2 C3 -0.5(4) . . . . ?
C7 C1 C2 C3 176.1(2) . . . . ?
C10 O3 C3 C4 -150.4(2) . . . . ?
C10 O3 C3 C2 31.2(3) . . . . ?
C1 C2 C3 O3 -179.6(2) . . . . ?
C1 C2 C3 C4 2.0(4) . . . . ?
O3 C3 C4 O2 -2.5(4) . . . . ?
C2 C3 C4 O2 176.0(2) . . . . ?
O3 C3 C4 C5 179.0(2) . . . . ?
C2 C3 C4 C5 -2.4(4) . . . . ?
C11 O2 C4 C3 88.5(3) . . . . ?
C11 O2 C4 C5 -93.1(3) . . . . ?
C12 O1 C5 C6 -11.2(5) . . . . ?
C12 O1 C5 C4 168.4(3) . . . . ?
C3 C4 C5 O1 -178.3(2) . . . . ?
O2 C4 C5 O1 3.2(4) . . . . ?
C3 C4 C5 C6 1.3(4) . . . . ?
O2 C4 C5 C6 -177.2(2) . . . . ?
C2 C1 C6 C5 -0.7(4) . . . . ?
C7 C1 C6 C5 -177.1(2) . . . . ?
O1 C5 C6 C1 179.8(3) . . . . ?
C4 C5 C6 C1 0.3(4) . . . . ?
C6 C1 C7 O4 -49.7(3) . . . . ?
C2 C1 C7 O4 133.9(2) . . . . ?
C6 C1 C7 C8 72.8(3) . . . . ?
C2 C1 C7 C8 -103.7(2) . . . . ?
C4' O5 C8 C9 -94.8(2) . . . . ?
C4' O5 C8 C7 142.83(19) . . . . ?
O4 C7 C8 O5 -68.4(2) . . . . ?
C1 C7 C8 O5 169.63(17) . . . . ?
O4 C7 C8 C9 171.8(2) . . . . ?
C1 C7 C8 C9 49.8(3) . . . . ?
C6' C1' C2' C3' 0.3(3) . . . . ?
C7' C1' C2' C3' 176.9(2) . . . . ?
C10' O6 C3' C2' 6.7(3) . . . . ?
C10' O6 C3' C4' -173.70(19) . . . . ?
C1' C2' C3' O6 180.0(2) . . . . ?
C1' C2' C3' C4' 0.5(3) . . . . ?
C8 O5 C4' C5' 94.0(2) . . . . ?
C8 O5 C4' C3' -90.9(2) . . . . ?
O6 C3' C4' O5 3.8(3) . . . . ?
C2' C3' C4' O5 -176.63(19) . . . . ?
O6 C3' C4' C5' 179.03(19) . . . . ?
C2' C3' C4' C5' -1.4(3) . . . . ?
C11' O7 C5' C4' -165.3(2) . . . . ?
C11' O7 C5' C6' 16.6(3) . . . . ?
O5 C4' C5' O7 -1.4(3) . . . . ?
C3' C4' C5' O7 -176.53(18) . . . . ?
O5 C4' C5' C6' 176.75(19) . . . . ?
C3' C4' C5' C6' 1.6(3) . . . . ?
C2' C1' C6' C5' 0.0(3) . . . . ?
C7' C1' C6' C5' -176.7(2) . . . . ?
O7 C5' C6' C1' 177.1(2) . . . . ?
C4' C5' C6' C1' -0.9(3) . . . . ?
N2 N1 C7' C1' -178.6(2) . . . . ?
C6' C1' C7' N1 163.9(2) . . . . ?
C2' C1' C7' N1 -12.8(3) . . . . ?
O9 S1 C13 C18 -6.4(3) . . . . ?
O10 S1 C13 C18 -137.2(2) . . . . ?
N2 S1 C13 C18 107.3(2) . . . . ?
O9 S1 C13 C14 170.2(2) . . . . ?
O10 S1 C13 C14 39.5(2) . . . . ?
N2 S1 C13 C14 -76.1(2) . . . . ?
C18 C13 C14 C15 -0.2(4) . . . . ?
S1 C13 C14 C15 -176.8(2) . . . . ?
C13 C14 C15 C16 1.4(5) . . . . ?
C14 C15 C16 C17 -2.0(5) . . . . ?
C14 C15 C16 C19 177.1(3) . . . . ?
C15 C16 C17 C18 1.4(6) . . . . ?
C19 C16 C17 C18 -177.7(4) . . . . ?
C14 C13 C18 C17 -0.4(5) . . . . ?
S1 C13 C18 C17 176.2(3) . . . . ?
C16 C17 C18 C13 -0.2(6) . . . . ?

loop_
_cod_related_entry_id
_cod_related_entry_database
_cod_related_entry_code
1 ChemSpider 9619404
